data_7709000
loop_
_publ_author_name
'Spillecke, Lena'
'Koo, Changhyun'
'Maximova, Olga'
'Mironov, Vladimir S.'
'Kopotkov, Vycheslav A.'
'Korchagin, Denis V.'
'Vasiliev, Alexander N.'
'Yagubskii, Eduard B.'
'Klingeler, R\"udiger'

_publ_section_title
;
 Magnetic behavior of the novel pentagonal-bipyramidal erbium(iii) complex
 (Et3NH)[Er(H2DAPS)Cl2]: high-frequency EPR study and crystal-field
 analysis
;
_journal_name_full 'Dalton Transactions'
_journal_paper_doi 10.1039/D1DT03228C
_journal_year 2021
_chemical_formula_moiety 'C23 H19 Cl2 Er N5 O4, C6 H16 N'
_chemical_formula_sum 'C29 H35 Cl2 Er N6 O4'
_chemical_formula_weight 769.79
_space_group_crystal_system orthorhombic
_space_group_IT_number 36
_space_group_name_Hall 'C 2c -2'
_space_group_name_H-M_alt 'C m c 21'
_atom_sites_solution_hydrogens mixed
_atom_sites_solution_primary direct
_atom_sites_solution_secondary difmap
_audit_creation_method SHELXL-2018/3
_audit_update_record
;
2021-10-31 deposited with the CCDC.	2021-11-22 downloaded from the CCDC.
;
_cell_angle_alpha 90
_cell_angle_beta 90
_cell_angle_gamma 90
_cell_formula_units_Z 4
_cell_length_a 18.7290(5)
_cell_length_b 14.8702(4)
_cell_length_c 11.1918(4)
_cell_measurement_reflns_used 2947
_cell_measurement_temperature 100(1)
_cell_measurement_theta_max 31.4645
_cell_measurement_theta_min 2.8304
_cell_volume 3116.96(16)
_computing_structure_refinement 'SHELXL-2018/3 (Sheldrick, 2018)'
_computing_structure_solution 'SIR92 (Giacovazzo et al, 1992)'
_diffrn_ambient_temperature 100(1)
_diffrn_measured_fraction_theta_full 0.996
_diffrn_measured_fraction_theta_max 0.997
_diffrn_measurement_device_type 'Xcalibur, Eos'
_diffrn_measurement_method '\w scans'
_diffrn_radiation_type MoK\a
_diffrn_radiation_wavelength 0.71073
_diffrn_reflns_av_R_equivalents 0.0327
_diffrn_reflns_av_unetI/netI 0.0668
_diffrn_reflns_Laue_measured_fraction_full 0.996
_diffrn_reflns_Laue_measured_fraction_max 0.997
_diffrn_reflns_limit_h_max 25
_diffrn_reflns_limit_h_min -23
_diffrn_reflns_limit_k_max 16
_diffrn_reflns_limit_k_min -20
_diffrn_reflns_limit_l_max 15
_diffrn_reflns_limit_l_min -13
_diffrn_reflns_number 5094
_diffrn_reflns_point_group_measured_fraction_full 0.822
_diffrn_reflns_point_group_measured_fraction_max 0.795
_diffrn_reflns_theta_full 25.242
_diffrn_reflns_theta_max 29.065
_diffrn_reflns_theta_min 3.290
_diffrn_source 'Enhance (Mo) X-ray Source'
_exptl_absorpt_coefficient_mu 2.908
_exptl_absorpt_correction_T_max 1.00000
_exptl_absorpt_correction_T_min 0.95949
_exptl_absorpt_correction_type multi-scan
_exptl_absorpt_process_details
;
CrysAlisPro, Agilent Technologies,
Version 1.171.36.20 (release 27-06-2012 CrysAlis171 .NET)
(compiled Jul 11 2012,15:38:31)
Empirical absorption correction using spherical harmonics,
 implemented in SCALE3 ABSPACK scaling algorithm.
;
_exptl_crystal_colour yellow
_exptl_crystal_density_diffrn 1.640
_exptl_crystal_description 'rectangular blocks'
_exptl_crystal_F_000 1540
_exptl_crystal_size_max 0.25
_exptl_crystal_size_mid 0.1
_exptl_crystal_size_min 0.1
_refine_diff_density_max 1.649
_refine_diff_density_min -1.075
_refine_diff_density_rms 0.121
_refine_ls_abs_structure_details
;
 Flack x determined using 956 quotients [(I+)-(I-)]/[(I+)+(I-)]
 (Parsons, Flack and Wagner, Acta Cryst. B69 (2013) 249-259).
;
_refine_ls_abs_structure_Flack -0.035(11)
_refine_ls_extinction_method none
_refine_ls_goodness_of_fit_ref 0.960
_refine_ls_hydrogen_treatment mixed
_refine_ls_matrix_type full
_refine_ls_number_parameters 212
_refine_ls_number_reflns 3427
_refine_ls_number_restraints 1
_refine_ls_restrained_S_all 0.960
_refine_ls_R_factor_all 0.0398
_refine_ls_R_factor_gt 0.0331
_refine_ls_shift/su_max 0.001
_refine_ls_shift/su_mean 0.000
_refine_ls_structure_factor_coef Fsqd
_refine_ls_weighting_details 'w=1/[\s^2^(Fo^2^)+(0.0132P)^2^] where P=(Fo^2^+2Fc^2^)/3'
_refine_ls_weighting_scheme calc
_refine_ls_wR_factor_gt 0.0533
_refine_ls_wR_factor_ref 0.0551
_reflns_Friedel_coverage 0.518
_reflns_Friedel_fraction_full 0.626
_reflns_Friedel_fraction_max 0.571
_reflns_number_gt 3085
_reflns_number_total 3427
_reflns_threshold_expression 'I > 2\s(I)'
_cod_data_source_file d1dt03228c2.cif
_cod_data_source_block Er
_cod_depositor_comments
;
The following automatic conversions were performed:

data item '_atom_sites_solution_primary' value 'direct methods' was
changed to 'direct'.

data item '_atom_sites_solution_secondary' value 'diff Fourier map'
was changed to 'difmap'.

Automatic conversion script
Id: cif_fix_values 7556 2019-12-06 15:28:31Z antanas 
;
_cod_original_cell_volume 3116.95(16)
_cod_database_code 7709000
_shelx_shelxl_version_number 2018/3
_shelx_space_group_comment
;
The symmetry employed for this shelxl refinement is uniquely defined
by the following loop, which should always be used as a source of
symmetry information in preference to the above space-group names.
They are only intended as comments.
;

loop_
_space_group_symop_operation_xyz
'x, y, z'
'-x, -y, z+1/2'
'x, -y, z+1/2'
'-x, y, z'
'x+1/2, y+1/2, z'
'-x+1/2, -y+1/2, z+1/2'
'x+1/2, -y+1/2, z+1/2'
'-x+1/2, y+1/2, z'

loop_
_atom_site_label
_atom_site_type_symbol
_atom_site_fract_x
_atom_site_fract_y
_atom_site_fract_z
_atom_site_U_iso_or_equiv
_atom_site_adp_type
_atom_site_occupancy
_atom_site_site_symmetry_order
_atom_site_calc_flag
_atom_site_refinement_flags_posn
_atom_site_refinement_flags_adp
_atom_site_refinement_flags_occupancy
_atom_site_disorder_assembly
_atom_site_disorder_group
Er1 Er -1.000000 -0.32717(2) -0.08085(3) 0.01436(8) Uani 1 2 d S T P . .
Cl2 Cl -1.000000 -0.21827(14) 0.10707(19) 0.0219(5) Uani 1 2 d S T P . .
Cl1 Cl -1.000000 -0.39732(16) -0.29230(17) 0.0228(5) Uani 1 2 d S T P . .
N2 N -1.000000 -0.1847(5) -0.1862(6) 0.0193(16) Uani 1 2 d S T P . .
O5 O -0.9109(2) -0.4138(3) -0.0117(3) 0.0191(9) Uani 1 1 d . . . . .
N3 N -0.8240(2) -0.3208(3) -0.0954(8) 0.0205(15) Uani 1 1 d . . . . .
N1 N -0.8822(3) -0.2683(3) -0.1246(4) 0.0190(11) Uani 1 1 d . . . . .
O3 O -0.6927(2) -0.3724(3) -0.0890(7) 0.0339(11) Uani 1 1 d . . . . .
H3 H -0.726522 -0.339310 -0.104126 0.051 Uiso 1 1 calc R U . . .
C3 C -0.7879(3) -0.4570(4) 0.0032(5) 0.0180(13) Uani 1 1 d . . . . .
C8 C -0.7159(3) -0.4442(5) -0.0268(5) 0.0240(15) Uani 1 1 d . . . . .
C013 C -0.9379(4) -0.1427(5) -0.2080(5) 0.0247(15) Uani 1 1 d . . . . .
C2 C -0.8455(3) -0.3945(4) -0.0355(5) 0.0182(13) Uani 1 1 d . . . . .
C16 C -0.8720(4) -0.1943(4) -0.1838(5) 0.0219(14) Uani 1 1 d . . . . .
C19 C -0.9364(4) -0.0545(5) -0.2524(5) 0.0314(17) Uani 1 1 d . . . . .
H19 H -0.893284 -0.025620 -0.267471 0.038 Uiso 1 1 calc R U . . .
C4 C -0.8071(4) -0.5315(5) 0.0719(5) 0.0237(15) Uani 1 1 d . . . . .
H4 H -0.854642 -0.539458 0.093288 0.028 Uiso 1 1 calc R U . . .
C5 C -0.7571(4) -0.5935(5) 0.1086(6) 0.0294(16) Uani 1 1 d . . . . .
H5 H -0.770469 -0.642326 0.155444 0.035 Uiso 1 1 calc R U . . .
C7 C -0.6661(4) -0.5076(5) 0.0093(5) 0.0314(17) Uani 1 1 d . . . . .
H7 H -0.618340 -0.499779 -0.010733 0.038 Uiso 1 1 calc R U . . .
C6 C -0.6863(4) -0.5817(5) 0.0744(6) 0.0356(19) Uani 1 1 d . . . . .
H6 H -0.652352 -0.624391 0.095712 0.043 Uiso 1 1 calc R U . . .
N1C N -1.000000 -0.3133(5) 0.3625(6) 0.0201(16) Uani 1 2 d S T P . .
C15 C -0.8005(4) -0.1620(5) -0.2237(6) 0.0315(17) Uani 1 1 d . . . . .
H15A H -0.805776 -0.106093 -0.265726 0.047 Uiso 1 1 calc R U . . .
H15B H -0.770359 -0.153198 -0.155315 0.047 Uiso 1 1 calc R U . . .
H15C H -0.779345 -0.205838 -0.275742 0.047 Uiso 1 1 calc R U . . .
C20 C -1.000000 -0.0123(7) -0.2727(8) 0.035(2) Uani 1 2 d S T P . .
H20 H -1.000000 0.046467 -0.301075 0.042 Uiso 1 2 calc R U P . .
C1C C -1.1150(5) -0.3814(7) 0.2983(7) 0.057(3) Uani 1 1 d . . . . .
H1C1 H -1.148201 -0.423605 0.331847 0.085 Uiso 1 1 calc R U . . .
H1C2 H -1.138742 -0.325069 0.284628 0.085 Uiso 1 1 calc R U . . .
H1C3 H -1.097086 -0.404283 0.223936 0.085 Uiso 1 1 calc R U . . .
C4C C -0.9845(10) -0.1624(8) 0.4593(12) 0.049(6) Uani 0.5 1 d . . P A -1
H4C1 H -1.004838 -0.121688 0.516596 0.073 Uiso 0.5 1 calc R U P A -1
H4C2 H -0.936956 -0.178179 0.483696 0.073 Uiso 0.5 1 calc R U P A -1
H4C3 H -0.982846 -0.133872 0.382417 0.073 Uiso 0.5 1 calc R U P A -1
C3C C -1.0292(6) -0.2452(8) 0.4521(9) 0.024(3) Uani 0.5 1 d . . P A -1
H3C1 H -1.077378 -0.228678 0.429135 0.029 Uiso 0.5 1 calc R U P A -1
H3C2 H -1.031480 -0.272993 0.530432 0.029 Uiso 0.5 1 calc R U P A -1
C2C C -1.0613(5) -0.3691(9) 0.3735(11) 0.159(8) Uani 1 1 d . . . . .
H2C1 H -1.042445 -0.428937 0.387878 0.190 Uiso 1 1 calc R U . . .
H2C2 H -1.083558 -0.350756 0.447779 0.190 Uiso 1 1 calc R U . . .
H1N H -1.000000 -0.286(6) 0.282(7) 0.02(2) Uiso 1 2 d S . P . .

loop_
_atom_site_aniso_label
_atom_site_aniso_U_11
_atom_site_aniso_U_22
_atom_site_aniso_U_33
_atom_site_aniso_U_23
_atom_site_aniso_U_13
_atom_site_aniso_U_12
Er1 0.01494(14) 0.01278(14) 0.01537(14) 0.0014(3) 0.000 0.000
Cl2 0.0316(12) 0.0151(10) 0.0191(10) -0.0021(9) 0.000 0.000
Cl1 0.0302(13) 0.0215(11) 0.0167(10) -0.0021(9) 0.000 0.000
N2 0.029(4) 0.010(4) 0.019(3) 0.003(3) 0.000 0.000
O5 0.017(2) 0.019(2) 0.022(2) 0.0015(18) -0.0011(18) -0.0020(19)
N3 0.018(2) 0.023(2) 0.020(4) -0.004(3) 0.000(3) -0.004(2)
N1 0.021(3) 0.019(3) 0.017(2) 0.001(2) 0.001(2) -0.004(2)
O3 0.019(2) 0.047(2) 0.035(3) 0.003(4) 0.002(4) -0.0012(19)
C3 0.017(3) 0.022(3) 0.015(3) -0.003(3) -0.003(3) 0.002(3)
C8 0.020(3) 0.036(4) 0.016(3) -0.003(3) -0.001(3) 0.000(3)
C013 0.038(4) 0.023(3) 0.014(3) -0.001(3) 0.005(3) -0.003(3)
C2 0.017(3) 0.020(3) 0.018(3) -0.007(3) -0.003(2) -0.002(3)
C16 0.027(4) 0.021(3) 0.017(3) -0.004(3) 0.003(3) -0.002(3)
C19 0.050(5) 0.018(3) 0.026(3) 0.007(3) 0.007(3) -0.011(4)
C4 0.022(3) 0.030(4) 0.019(3) 0.000(3) -0.003(3) 0.000(3)
C5 0.024(4) 0.032(4) 0.032(3) 0.001(3) -0.010(3) 0.000(3)
C7 0.014(3) 0.051(5) 0.029(3) -0.013(4) -0.001(3) 0.006(3)
C6 0.030(4) 0.043(5) 0.034(4) -0.005(4) -0.007(3) 0.020(4)
N1C 0.023(4) 0.016(4) 0.022(4) -0.001(3) 0.000 0.000
C15 0.035(4) 0.026(4) 0.034(4) 0.005(3) 0.017(3) -0.005(3)
C20 0.048(7) 0.017(5) 0.039(5) 0.008(5) 0.000 0.000
C1C 0.052(6) 0.078(7) 0.041(4) 0.008(5) -0.001(4) -0.037(6)
C4C 0.048(18) 0.033(7) 0.065(10) -0.032(7) -0.004(8) -0.001(8)
C3C 0.025(6) 0.026(6) 0.021(7) 0.001(5) 0.008(5) 0.008(5)
C2C 0.081(7) 0.214(14) 0.181(16) 0.165(13) -0.094(9) -0.120(9)

loop_
_atom_type_symbol
_atom_type_description
_atom_type_scat_dispersion_real
_atom_type_scat_dispersion_imag
_atom_type_scat_source
C C 0.0033 0.0016 'International Tables Vol C Tables 4.2.6.8 and 6.1.1.4'
H H 0.0000 0.0000 'International Tables Vol C Tables 4.2.6.8 and 6.1.1.4'
N N 0.0061 0.0033 'International Tables Vol C Tables 4.2.6.8 and 6.1.1.4'
O O 0.0106 0.0060 'International Tables Vol C Tables 4.2.6.8 and 6.1.1.4'
Cl Cl 0.1484 0.1585 'International Tables Vol C Tables 4.2.6.8 and 6.1.1.4'
Er Er -0.2586 4.9576 'International Tables Vol C Tables 4.2.6.8 and 6.1.1.4'

loop_
_geom_angle_atom_site_label_1
_geom_angle_atom_site_label_2
_geom_angle_atom_site_label_3
_geom_angle
_geom_angle_site_symmetry_1
_geom_angle_site_symmetry_3
_geom_angle_publ_flag
O5 Er1 O5 96.0(2) 4_355 . ?
O5 Er1 N1 66.45(16) 4_355 4_355 ?
O5 Er1 N1 162.44(15) . 4_355 ?
O5 Er1 N1 162.44(15) 4_355 . ?
O5 Er1 N1 66.45(16) . . ?
N1 Er1 N1 131.1(2) 4_355 . ?
O5 Er1 N2 131.97(10) 4_355 . ?
O5 Er1 N2 131.97(10) . . ?
N1 Er1 N2 65.54(12) 4_355 . ?
N1 Er1 N2 65.54(12) . . ?
O5 Er1 Cl1 94.81(11) 4_355 . ?
O5 Er1 Cl1 94.81(11) . . ?
N1 Er1 Cl1 87.76(11) 4_355 . ?
N1 Er1 Cl1 87.76(11) . . ?
N2 Er1 Cl1 84.70(17) . . ?
O5 Er1 Cl2 94.41(11) 4_355 . ?
O5 Er1 Cl2 94.42(11) . . ?
N1 Er1 Cl2 86.54(11) 4_355 . ?
N1 Er1 Cl2 86.54(11) . . ?
N2 Er1 Cl2 81.50(18) . . ?
Cl1 Er1 Cl2 166.19(7) . . ?
C013 N2 C013 120.1(8) 4_355 . ?
C013 N2 Er1 119.7(4) 4_355 . ?
C013 N2 Er1 119.7(4) . . ?
C2 O5 Er1 120.6(4) . . ?
C2 N3 N1 110.0(5) . . ?
C16 N1 N3 119.0(6) . . ?
C16 N1 Er1 122.9(4) . . ?
N3 N1 Er1 117.8(3) . . ?
C8 O3 H3 109.5 . . ?
C4 C3 C8 119.1(6) . . ?
C4 C3 C2 118.0(6) . . ?
C8 C3 C2 122.8(6) . . ?
O3 C8 C7 118.2(6) . . ?
O3 C8 C3 122.8(6) . . ?
C7 C8 C3 119.0(7) . . ?
N2 C013 C19 121.1(7) . . ?
N2 C013 C16 116.7(6) . . ?
C19 C013 C16 122.2(6) . . ?
O5 C2 N3 124.8(6) . . ?
O5 C2 C3 119.4(5) . . ?
N3 C2 C3 115.8(5) . . ?
N1 C16 C013 114.2(6) . . ?
N1 C16 C15 123.9(6) . . ?
C013 C16 C15 121.9(6) . . ?
C20 C19 C013 118.1(7) . . ?
C20 C19 H19 120.9 . . ?
C013 C19 H19 120.9 . . ?
C5 C4 C3 121.4(6) . . ?
C5 C4 H4 119.3 . . ?
C3 C4 H4 119.3 . . ?
C4 C5 C6 118.8(7) . . ?
C4 C5 H5 120.6 . . ?
C6 C5 H5 120.6 . . ?
C6 C7 C8 121.0(7) . . ?
C6 C7 H7 119.5 . . ?
C8 C7 H7 119.5 . . ?
C7 C6 C5 120.6(7) . . ?
C7 C6 H6 119.7 . . ?
C5 C6 H6 119.7 . . ?
C2C N1C C2C 107.6(12) . 4_355 ?
C2C N1C C3C 92.4(8) . . ?
C2C N1C C3C 128.3(9) 4_355 . ?
C2C N1C H1N 109(3) . . ?
C2C N1C H1N 109(3) 4_355 . ?
C3C N1C H1N 109(5) . . ?
C16 C15 H15A 109.5 . . ?
C16 C15 H15B 109.5 . . ?
H15A C15 H15B 109.5 . . ?
C16 C15 H15C 109.5 . . ?
H15A C15 H15C 109.5 . . ?
H15B C15 H15C 109.5 . . ?
C19 C20 C19 121.5(9) . 4_355 ?
C19 C20 H20 119.3 . . ?
C19 C20 H20 119.3 4_355 . ?
C2C C1C H1C1 109.5 . . ?
C2C C1C H1C2 109.5 . . ?
H1C1 C1C H1C2 109.5 . . ?
C2C C1C H1C3 109.5 . . ?
H1C1 C1C H1C3 109.5 . . ?
H1C2 C1C H1C3 109.5 . . ?
C3C C4C H4C1 109.5 . . ?
C3C C4C H4C2 109.5 . . ?
H4C1 C4C H4C2 109.5 . . ?
C3C C4C H4C3 109.5 . . ?
H4C1 C4C H4C3 109.5 . . ?
H4C2 C4C H4C3 109.5 . . ?
C4C C3C N1C 112.5(9) . . ?
C4C C3C H3C1 109.1 . . ?
N1C C3C H3C1 109.1 . . ?
C4C C3C H3C2 109.1 . . ?
N1C C3C H3C2 109.1 . . ?
H3C1 C3C H3C2 107.8 . . ?
C1C C2C N1C 129.7(9) . . ?
C1C C2C H2C1 104.9 . . ?
N1C C2C H2C1 104.9 . . ?
C1C C2C H2C2 104.9 . . ?
N1C C2C H2C2 104.9 . . ?
H2C1 C2C H2C2 105.8 . . ?

loop_
_geom_bond_atom_site_label_1
_geom_bond_atom_site_label_2
_geom_bond_distance
_geom_bond_site_symmetry_2
_geom_bond_publ_flag
Er1 O5 2.246(4) 4_355 ?
Er1 O5 2.246(4) . ?
Er1 N1 2.425(5) 4_355 ?
Er1 N1 2.425(5) . ?
Er1 N2 2.424(7) . ?
Er1 Cl1 2.586(2) . ?
Er1 Cl2 2.654(2) . ?
N2 C013 1.343(7) 4_355 ?
N2 C013 1.343(7) . ?
O5 C2 1.285(7) . ?
N3 C2 1.347(8) . ?
N3 N1 1.380(7) . ?
N1 C16 1.298(7) . ?
O3 C8 1.347(8) . ?
O3 H3 0.8200 . ?
C3 C4 1.395(8) . ?
C3 C8 1.403(8) . ?
C3 C2 1.488(8) . ?
C8 C7 1.385(9) . ?
C013 C19 1.402(9) . ?
C013 C16 1.478(9) . ?
C16 C15 1.490(9) . ?
C19 C20 1.366(8) . ?
C19 H19 0.9300 . ?
C4 C5 1.376(9) . ?
C4 H4 0.9300 . ?
C5 C6 1.392(10) . ?
C5 H5 0.9300 . ?
C7 C6 1.374(10) . ?
C7 H7 0.9300 . ?
C6 H6 0.9300 . ?
N1C C2C 1.422(9) . ?
N1C C2C 1.422(9) 4_355 ?
N1C C3C 1.526(11) . ?
N1C H1N 0.99(8) . ?
C15 H15A 0.9600 . ?
C15 H15B 0.9600 . ?
C15 H15C 0.9600 . ?
C20 H20 0.9300 . ?
C1C C2C 1.324(11) . ?
C1C H1C1 0.9600 . ?
C1C H1C2 0.9600 . ?
C1C H1C3 0.9600 . ?
C4C C3C 1.492(17) . ?
C4C H4C1 0.9600 . ?
C4C H4C2 0.9600 . ?
C4C H4C3 0.9600 . ?
C3C H3C1 0.9700 . ?
C3C H3C2 0.9700 . ?
C2C H2C1 0.9700 . ?
C2C H2C2 0.9700 . ?
